data_4344442
loop_
_publ_author_name
'Rahaman, Rubina'
'Paria, Sayantan'
'Paine, Tapan Kanti'

_publ_section_title
;
 Aliphatic C-C Bond Cleavage of \a-Hydroxy Ketones by Non-Heme Iron(II)
 Complexes: Mechanistic Insight into the Reaction Catalyzed by
 2,4'-Dihydroxyacetophenone Dioxygenase.
;
_journal_issue 22
_journal_name_full 'Inorganic chemistry'
_journal_page_first 10576
_journal_page_last 10586
_journal_paper_doi 10.1021/acs.inorgchem.5b01235
_journal_volume 54
_journal_year 2015
_chemical_formula_moiety 'C51 H43 B Fe N6 O2'
_chemical_formula_sum 'C51 H43 B Fe N6 O2'
_chemical_formula_weight 838.57
_space_group_crystal_system monoclinic
_space_group_IT_number 14
_space_group_name_Hall '-P 2ybc'
_space_group_name_H-M_alt 'P 1 21/c 1'
_symmetry_space_group_name_Hall '-P 2ybc'
_symmetry_space_group_name_H-M 'P 1 21/c 1'
_atom_sites_solution_hydrogens geom
_audit_creation_date 2015-10-12
_audit_creation_method
;
Olex2 1.2
(compiled 2015.09.21 svn.r3230 for OlexSys, GUI svn.r5103)
;
_cell_angle_alpha 90
_cell_angle_beta 111.307(2)
_cell_angle_gamma 90
_cell_formula_units_Z 4
_cell_length_a 14.4853(7)
_cell_length_b 19.0581(9)
_cell_length_c 16.9739(8)
_cell_measurement_reflns_used 5729
_cell_measurement_temperature 100(2)
_cell_measurement_theta_max 23.355
_cell_measurement_theta_min 2.50
_cell_volume 4365.6(4)
_computing_molecular_graphics 'Olex2 (Dolomanov et al., 2009)'
_computing_publication_material 'Olex2 (Dolomanov et al., 2009)'
_computing_structure_refinement 'XL (Sheldrick, 2008)'
_computing_structure_solution 'ShelXS (Sheldrick, 2008)'
_diffrn_ambient_temperature 100(2)
_diffrn_measured_fraction_theta_full 0.999
_diffrn_measured_fraction_theta_max 0.999
_diffrn_measurement_device_type 'Bruker APEX-II CCD'
_diffrn_measurement_method '\f and \w scans'
_diffrn_radiation_monochromator graphite
_diffrn_radiation_type MoK\a
_diffrn_radiation_wavelength 0.71073
_diffrn_reflns_av_R_equivalents 0.0753
_diffrn_reflns_av_unetI/netI 0.0504
_diffrn_reflns_laue_measured_fraction_full 0.969
_diffrn_reflns_laue_measured_fraction_max 0.999
_diffrn_reflns_limit_h_max 17
_diffrn_reflns_limit_h_min -16
_diffrn_reflns_limit_k_max 22
_diffrn_reflns_limit_k_min -22
_diffrn_reflns_limit_l_max 20
_diffrn_reflns_limit_l_min -20
_diffrn_reflns_number 51337
_diffrn_reflns_point_group_measured_fraction_full 0.969
_diffrn_reflns_point_group_measured_fraction_max 0.999
_diffrn_reflns_theta_full 25.242
_diffrn_reflns_theta_max 24.999
_diffrn_reflns_theta_min 1.509
_diffrn_standards_number 0
_exptl_absorpt_coefficient_mu 0.393
_exptl_absorpt_correction_T_max 0.7461
_exptl_absorpt_correction_T_min 0.6877
_exptl_absorpt_correction_type multi-scan
_exptl_absorpt_process_details
'SADABS-2008/1 (Bruker,2008) was used for absorption correction. wR2(int) was 0.0664 before and 0.0621 after correction. The Ratio of minimum to maximum transmission is 0.9217. The \l/2 correction factor is 0.0015.'
_exptl_crystal_colour GREEN
_exptl_crystal_density_diffrn 1.276
_exptl_crystal_description BLOCK
_exptl_crystal_F_000 1752
_exptl_crystal_size_max 0.2
_exptl_crystal_size_mid 0.15
_exptl_crystal_size_min 0.1
_platon_squeeze_details
;
The unit cell contains eight disordered methanol molecule which has been treated as a diffuse 
contribution to the overall scattering without specific atom positions by SQUEEZE/PLATON
;
_refine_diff_density_max 0.398
_refine_diff_density_min -0.523
_refine_diff_density_rms 0.135
_refine_ls_extinction_method none
_refine_ls_goodness_of_fit_ref 1.015
_refine_ls_hydrogen_treatment constr
_refine_ls_matrix_type full
_refine_ls_number_parameters 550
_refine_ls_number_reflns 7673
_refine_ls_number_restraints 0
_refine_ls_restrained_S_all 1.015
_refine_ls_R_factor_all 0.0669
_refine_ls_R_factor_gt 0.0489
_refine_ls_shift/su_max 0.001
_refine_ls_shift/su_mean 0.000
_refine_ls_structure_factor_coef Fsqd
_refine_ls_weighting_details 'w=1/[\s^2^(Fo^2^)+(0.1000P)^2^+0.5231P] where P=(Fo^2^+2Fc^2^)/3'
_refine_ls_weighting_scheme calc
_refine_ls_wR_factor_gt 0.1420
_refine_ls_wR_factor_ref 0.1532
_reflns_Friedel_coverage 0.000
_reflns_number_gt 5877
_reflns_number_total 7673
_reflns_threshold_expression 'I > 2\s(I)'
_cod_data_source_file ic5b01235_si_002.cif
_cod_data_source_block rrha_sqr
_cod_depositor_comments 'Adding full bibliography for 4344442.cif.'
_cod_database_code 4344442
_shelxl_version_number 2014/6
_shelx_space_group_comment
;
The symmetry employed for this shelxl refinement is uniquely defined
by the following loop, which should always be used as a source of
symmetry information in preference to the above space-group names.
They are only intended as comments.
;
_shelx_estimated_absorpt_t_max 0.962
_shelx_estimated_absorpt_t_min 0.925
_olex2_refinement_description
;
1. Fixed Uiso
 At 1.2 times of:
  All B(H) groups, All C(H) groups, All C(H,H) groups
2.a Ternary CH refined with riding coordinates:
 C47(H47), B1(H1A)
2.b Secondary CH2 refined with riding coordinates:
 C48(H48A,H48B), C51(H51A,H51B), C50(H50A,H50B), C49(H49A,H49B)
2.c Aromatic/amide H refined with riding coordinates:
 C31(H31), C19(H19), C8(H8), C11(H11), C1(H1), C5(H5), C12(H12), C15(H15),
 C14(H14), C3(H3), C4(H4), C13(H13), C2(H2), C16(H16), C23(H23), C20(H20),
 C26(H26), C30(H30), C17(H17), C18(H18), C28(H28), C27(H27), C29(H29), C45(H45),
  C41(H41), C43(H43), C38(H38), C44(H44), C42(H42), C32(H32), C35(H35),
 C33(H33), C34(H34)
;
_olex2_submission_special_instructions 'No special instructions were received'

loop_
_space_group_symop_operation_xyz
'x, y, z'
'-x, y+1/2, -z+1/2'
'-x, -y, -z'
'x, -y-1/2, z-1/2'

loop_
_atom_site_label
_atom_site_type_symbol
_atom_site_fract_x
_atom_site_fract_y
_atom_site_fract_z
_atom_site_U_iso_or_equiv
_atom_site_adp_type
_atom_site_occupancy
_atom_site_site_symmetry_order
_atom_site_calc_flag
_atom_site_refinement_flags_posn
Fe1 Fe 0.52432(3) 0.28985(2) 0.78617(3) 0.01638(14) Uani 1 1 d .
O1 O 0.59421(15) 0.39253(10) 0.84882(13) 0.0221(5) Uani 1 1 d .
N1 N 0.35888(17) 0.20095(12) 0.67029(14) 0.0155(5) Uani 1 1 d .
O2 O 0.65730(15) 0.26122(11) 0.85030(13) 0.0229(5) Uani 1 1 d .
N3 N 0.39030(17) 0.31612(12) 0.60840(14) 0.0157(5) Uani 1 1 d .
C46 C 0.6792(2) 0.38126(16) 0.89761(19) 0.0216(7) Uani 1 1 d .
C31 C 0.0779(2) 0.30151(16) 0.60688(19) 0.0230(7) Uani 1 1 d .
H31 H 0.1043 0.2565 0.6180 0.028 Uiso 1 1 calc R
C19 C 0.2021(2) 0.31837(16) 0.30695(19) 0.0245(7) Uani 1 1 d .
H19 H 0.2070 0.3052 0.2559 0.029 Uiso 1 1 calc R
C10 C 0.5384(2) 0.08953(15) 0.82071(18) 0.0168(6) Uani 1 1 d .
C7 C 0.3098(2) 0.13850(15) 0.64877(17) 0.0167(6) Uani 1 1 d .
C9 C 0.4519(2) 0.12239(14) 0.75625(17) 0.0155(6) Uani 1 1 d .
C8 C 0.3664(2) 0.08780(15) 0.70264(17) 0.0171(6) Uani 1 1 d .
H8 H 0.3512 0.0405 0.7034 0.021 Uiso 1 1 calc R
C6 C 0.2124(2) 0.13014(15) 0.57991(18) 0.0175(6) Uani 1 1 d .
C11 C 0.5684(2) 0.02257(15) 0.80550(18) 0.0199(6) Uani 1 1 d .
H11 H 0.5327 -0.0006 0.7555 0.024 Uiso 1 1 calc R
C1 C 0.1927(2) 0.15647(16) 0.49846(18) 0.0218(7) Uani 1 1 d .
H1 H 0.2419 0.1805 0.4864 0.026 Uiso 1 1 calc R
C5 C 0.1387(2) 0.09276(15) 0.59547(19) 0.0203(7) Uani 1 1 d .
H5 H 0.1513 0.0739 0.6489 0.024 Uiso 1 1 calc R
C12 C 0.6501(2) -0.00929(16) 0.86363(19) 0.0236(7) Uani 1 1 d .
H12 H 0.6697 -0.0534 0.8521 0.028 Uiso 1 1 calc R
C15 C 0.5916(2) 0.12249(15) 0.89648(18) 0.0183(6) Uani 1 1 d .
H15 H 0.5723 0.1667 0.9079 0.022 Uiso 1 1 calc R
C14 C 0.6739(2) 0.08989(16) 0.95564(18) 0.0209(7) Uani 1 1 d .
H14 H 0.7091 0.1124 1.0063 0.025 Uiso 1 1 calc R
C3 C 0.0273(2) 0.11032(17) 0.4522(2) 0.0292(8) Uani 1 1 d .
H3 H -0.0345 0.1040 0.4098 0.035 Uiso 1 1 calc R
C4 C 0.0462(2) 0.08305(17) 0.5323(2) 0.0269(7) Uani 1 1 d .
H4 H -0.0028 0.0583 0.5437 0.032 Uiso 1 1 calc R
C13 C 0.7032(2) 0.02377(16) 0.93898(19) 0.0226(7) Uani 1 1 d .
H13 H 0.7582 0.0020 0.9782 0.027 Uiso 1 1 calc R
C2 C 0.1005(2) 0.14694(17) 0.43559(19) 0.0264(7) Uani 1 1 d .
H2 H 0.0878 0.1653 0.3819 0.032 Uiso 1 1 calc R
N2 N 0.44674(17) 0.19123(12) 0.73697(14) 0.0160(5) Uani 1 1 d .
C24 C 0.5292(2) 0.36777(15) 0.61881(18) 0.0179(6) Uani 1 1 d .
C25 C 0.6328(2) 0.39090(16) 0.65573(18) 0.0208(7) Uani 1 1 d .
C21 C 0.2814(2) 0.34162(15) 0.45639(18) 0.0177(6) Uani 1 1 d .
C16 C 0.1889(2) 0.35818(16) 0.45904(18) 0.0214(7) Uani 1 1 d .
H16 H 0.1839 0.3723 0.5098 0.026 Uiso 1 1 calc R
C23 C 0.4619(2) 0.37864(15) 0.53642(18) 0.0193(6) Uani 1 1 d .
H23 H 0.4737 0.4030 0.4935 0.023 Uiso 1 1 calc R
C22 C 0.3744(2) 0.34611(15) 0.53129(17) 0.0173(6) Uani 1 1 d .
C20 C 0.2871(2) 0.32258(15) 0.37931(18) 0.0216(7) Uani 1 1 d .
H20 H 0.3485 0.3125 0.3761 0.026 Uiso 1 1 calc R
C26 C 0.6573(2) 0.45992(17) 0.64387(19) 0.0256(7) Uani 1 1 d .
H26 H 0.6076 0.4918 0.6161 0.031 Uiso 1 1 calc R
C30 C 0.7089(2) 0.34463(18) 0.6987(2) 0.0277(7) Uani 1 1 d .
H30 H 0.6936 0.2987 0.7077 0.033 Uiso 1 1 calc R
C17 C 0.1045(2) 0.35381(17) 0.38710(19) 0.0273(7) Uani 1 1 d .
H17 H 0.0431 0.3644 0.3899 0.033 Uiso 1 1 calc R
C18 C 0.1110(2) 0.33354(17) 0.3104(2) 0.0276(7) Uani 1 1 d .
H18 H 0.0542 0.3303 0.2620 0.033 Uiso 1 1 calc R
C28 C 0.8307(3) 0.4347(2) 0.7153(2) 0.0376(9) Uani 1 1 d .
H28 H 0.8965 0.4492 0.7347 0.045 Uiso 1 1 calc R
C27 C 0.7562(3) 0.48117(19) 0.6736(2) 0.0332(8) Uani 1 1 d .
H27 H 0.7720 0.5272 0.6652 0.040 Uiso 1 1 calc R
C29 C 0.8070(3) 0.3659(2) 0.7282(2) 0.0365(9) Uani 1 1 d .
H29 H 0.8569 0.3343 0.7565 0.044 Uiso 1 1 calc R
N4 N 0.48505(17) 0.32939(12) 0.66235(15) 0.0177(5) Uani 1 1 d .
C37 C 0.2279(2) 0.35037(15) 0.72286(18) 0.0185(6) Uani 1 1 d .
C39 C 0.3560(2) 0.35690(15) 0.84457(18) 0.0172(6) Uani 1 1 d .
C36 C 0.1296(2) 0.35799(16) 0.65472(18) 0.0198(6) Uani 1 1 d .
C40 C 0.4203(2) 0.36577(15) 0.93397(18) 0.0189(6) Uani 1 1 d .
C45 C 0.4833(2) 0.31269(16) 0.97811(19) 0.0211(7) Uani 1 1 d .
H45 H 0.4874 0.2715 0.9502 0.025 Uiso 1 1 calc R
C41 C 0.4147(2) 0.42724(16) 0.97707(19) 0.0230(7) Uani 1 1 d .
H41 H 0.3716 0.4630 0.9488 0.028 Uiso 1 1 calc R
C43 C 0.5363(2) 0.38229(17) 1.10421(19) 0.0249(7) Uani 1 1 d .
H43 H 0.5765 0.3883 1.1607 0.030 Uiso 1 1 calc R
C38 C 0.2586(2) 0.37837(16) 0.80397(18) 0.0218(7) Uani 1 1 d .
H38 H 0.2213 0.4059 0.8265 0.026 Uiso 1 1 calc R
C44 C 0.5403(2) 0.32015(17) 1.06302(19) 0.0243(7) Uani 1 1 d .
H44 H 0.5811 0.2837 1.0923 0.029 Uiso 1 1 calc R
C42 C 0.4732(2) 0.43503(17) 1.06175(19) 0.0256(7) Uani 1 1 d .
H42 H 0.4696 0.4762 1.0900 0.031 Uiso 1 1 calc R
C32 C -0.0125(2) 0.31243(19) 0.5428(2) 0.0299(8) Uani 1 1 d .
H32 H -0.0459 0.2748 0.5099 0.036 Uiso 1 1 calc R
C35 C 0.0869(2) 0.42421(18) 0.6393(2) 0.0284(7) Uani 1 1 d .
H35 H 0.1203 0.4622 0.6715 0.034 Uiso 1 1 calc R
C33 C -0.0538(2) 0.3784(2) 0.5270(2) 0.0349(9) Uani 1 1 d .
H33 H -0.1143 0.3855 0.4832 0.042 Uiso 1 1 calc R
C34 C -0.0047(3) 0.4341(2) 0.5767(2) 0.0363(9) Uani 1 1 d .
H34 H -0.0336 0.4784 0.5680 0.044 Uiso 1 1 calc R
N6 N 0.38567(17) 0.31958(12) 0.79136(14) 0.0175(5) Uani 1 1 d .
N5 N 0.30643(17) 0.31508(12) 0.71626(14) 0.0157(5) Uani 1 1 d .
C48 C 0.7541(2) 0.28584(16) 0.99868(19) 0.0250(7) Uani 1 1 d .
H48A H 0.6954 0.2798 1.0128 0.030 Uiso 1 1 calc R
H48B H 0.7876 0.2409 1.0060 0.030 Uiso 1 1 calc R
C51 C 0.7436(2) 0.43626(16) 0.9548(2) 0.0259(7) Uani 1 1 d .
H51A H 0.7073 0.4800 0.9478 0.031 Uiso 1 1 calc R
H51B H 0.8016 0.4443 0.9403 0.031 Uiso 1 1 calc R
C47 C 0.7225(2) 0.30857(16) 0.90557(19) 0.0227(7) Uani 1 1 d .
H47 H 0.7822 0.3111 0.8913 0.027 Uiso 1 1 calc R
C50 C 0.7758(2) 0.41140(18) 1.0475(2) 0.0312(8) Uani 1 1 d .
H50A H 0.8232 0.4444 1.0838 0.037 Uiso 1 1 calc R
H50B H 0.7185 0.4104 1.0642 0.037 Uiso 1 1 calc R
C49 C 0.8223(2) 0.33880(17) 1.0589(2) 0.0290(8) Uani 1 1 d .
H49A H 0.8372 0.3234 1.1167 0.035 Uiso 1 1 calc R
H49B H 0.8842 0.3411 1.0491 0.035 Uiso 1 1 calc R
B1 B 0.3184(2) 0.27550(17) 0.6398(2) 0.0171(7) Uani 1 1 d .
H1A H 0.2537 0.2717 0.5939 0.021 Uiso 1 1 calc R

loop_
_atom_site_aniso_label
_atom_site_aniso_U_11
_atom_site_aniso_U_22
_atom_site_aniso_U_33
_atom_site_aniso_U_23
_atom_site_aniso_U_13
_atom_site_aniso_U_12
Fe1 0.0147(2) 0.0175(2) 0.0169(2) 0.00084(17) 0.00557(17) 0.00000(17)
O1 0.0204(12) 0.0220(11) 0.0226(11) 0.0024(9) 0.0062(9) 0.0010(9)
N1 0.0148(13) 0.0171(13) 0.0135(12) 0.0006(10) 0.0040(10) -0.0001(10)
O2 0.0194(11) 0.0199(11) 0.0280(12) -0.0010(9) 0.0068(9) 0.0003(9)
N3 0.0161(13) 0.0164(12) 0.0152(12) -0.0011(10) 0.0065(10) -0.0015(10)
C46 0.0195(17) 0.0238(17) 0.0223(16) 0.0026(13) 0.0086(13) -0.0018(13)
C31 0.0208(16) 0.0252(17) 0.0275(17) 0.0055(13) 0.0141(14) 0.0020(13)
C19 0.0325(19) 0.0250(17) 0.0178(15) -0.0023(13) 0.0113(14) -0.0012(14)
C10 0.0179(15) 0.0185(15) 0.0174(14) 0.0031(12) 0.0103(12) -0.0017(12)
C7 0.0189(15) 0.0184(15) 0.0156(14) -0.0024(12) 0.0097(12) -0.0020(12)
C9 0.0188(15) 0.0168(15) 0.0137(14) 0.0002(11) 0.0094(12) 0.0007(12)
C8 0.0188(15) 0.0166(15) 0.0180(15) 0.0003(12) 0.0091(12) -0.0021(12)
C6 0.0180(15) 0.0145(14) 0.0203(15) -0.0021(12) 0.0073(12) 0.0012(12)
C11 0.0237(16) 0.0188(15) 0.0206(15) 0.0014(12) 0.0119(13) -0.0012(13)
C1 0.0233(17) 0.0217(16) 0.0223(16) -0.0042(13) 0.0105(13) -0.0012(13)
C5 0.0216(16) 0.0154(15) 0.0239(16) -0.0023(12) 0.0084(13) 0.0016(12)
C12 0.0290(18) 0.0164(15) 0.0275(17) 0.0033(13) 0.0127(14) 0.0015(13)
C15 0.0218(16) 0.0163(15) 0.0202(15) 0.0032(12) 0.0117(13) -0.0001(12)
C14 0.0214(16) 0.0253(17) 0.0148(15) 0.0031(12) 0.0052(12) -0.0040(13)
C3 0.0217(17) 0.0309(19) 0.0273(18) -0.0084(14) -0.0002(14) -0.0019(14)
C4 0.0218(17) 0.0244(17) 0.0330(19) -0.0055(14) 0.0083(14) -0.0050(13)
C13 0.0199(16) 0.0200(16) 0.0265(16) 0.0085(13) 0.0068(13) 0.0025(13)
C2 0.0295(18) 0.0295(18) 0.0190(16) -0.0009(13) 0.0074(14) 0.0043(14)
N2 0.0154(13) 0.0175(13) 0.0165(12) 0.0006(10) 0.0074(10) 0.0012(10)
C24 0.0214(16) 0.0169(15) 0.0197(15) -0.0027(12) 0.0124(13) -0.0001(12)
C25 0.0237(17) 0.0258(17) 0.0177(15) -0.0038(13) 0.0130(13) -0.0031(13)
C21 0.0235(16) 0.0139(14) 0.0179(15) 0.0035(12) 0.0103(13) 0.0010(12)
C16 0.0253(17) 0.0240(16) 0.0173(15) 0.0018(12) 0.0108(13) 0.0032(13)
C23 0.0230(16) 0.0194(16) 0.0199(15) 0.0015(12) 0.0130(13) 0.0013(12)
C22 0.0224(16) 0.0162(15) 0.0170(14) 0.0000(12) 0.0114(12) 0.0037(12)
C20 0.0273(17) 0.0187(16) 0.0214(16) 0.0020(13) 0.0117(14) 0.0021(13)
C26 0.0327(19) 0.0235(17) 0.0224(16) -0.0026(13) 0.0120(14) -0.0041(14)
C30 0.0209(17) 0.0294(18) 0.0335(18) -0.0009(15) 0.0108(14) -0.0029(14)
C17 0.0234(17) 0.0349(19) 0.0239(17) 0.0056(14) 0.0088(14) 0.0017(14)
C18 0.0270(18) 0.0288(18) 0.0220(16) 0.0022(14) 0.0028(14) -0.0033(14)
C28 0.0258(19) 0.053(2) 0.037(2) -0.0114(18) 0.0139(16) -0.0180(17)
C27 0.043(2) 0.034(2) 0.0299(18) -0.0079(15) 0.0213(17) -0.0178(17)
C29 0.0248(19) 0.049(2) 0.036(2) -0.0032(17) 0.0117(16) -0.0037(16)
N4 0.0159(13) 0.0180(13) 0.0202(13) 0.0000(10) 0.0078(10) -0.0001(10)
C37 0.0202(16) 0.0173(15) 0.0222(15) 0.0052(12) 0.0127(13) 0.0038(12)
C39 0.0211(16) 0.0139(14) 0.0216(15) -0.0005(12) 0.0138(13) 0.0003(12)
C36 0.0175(15) 0.0261(17) 0.0200(15) 0.0051(13) 0.0118(13) 0.0032(13)
C40 0.0173(15) 0.0225(16) 0.0195(15) -0.0008(12) 0.0096(12) -0.0029(12)
C45 0.0241(17) 0.0199(16) 0.0232(16) -0.0033(13) 0.0134(13) -0.0019(13)
C41 0.0228(17) 0.0253(17) 0.0241(16) 0.0007(13) 0.0122(13) 0.0030(13)
C43 0.0195(17) 0.0359(19) 0.0204(16) -0.0022(14) 0.0086(13) -0.0060(14)
C38 0.0251(17) 0.0222(16) 0.0216(16) -0.0011(13) 0.0129(13) 0.0048(13)
C44 0.0221(17) 0.0298(18) 0.0226(16) 0.0038(14) 0.0101(13) 0.0007(14)
C42 0.0310(19) 0.0284(18) 0.0243(16) -0.0083(14) 0.0183(15) -0.0080(14)
C32 0.0182(17) 0.040(2) 0.0321(18) 0.0038(15) 0.0094(14) -0.0041(15)
C35 0.0276(18) 0.0295(18) 0.0287(18) 0.0028(14) 0.0108(15) 0.0068(14)
C33 0.0195(18) 0.048(2) 0.035(2) 0.0099(17) 0.0081(15) 0.0055(16)
C34 0.031(2) 0.039(2) 0.042(2) 0.0126(17) 0.0163(17) 0.0168(16)
N6 0.0173(13) 0.0183(13) 0.0156(12) 0.0010(10) 0.0044(10) 0.0000(10)
N5 0.0153(13) 0.0176(12) 0.0155(12) 0.0002(10) 0.0072(10) 0.0004(10)
C48 0.0198(16) 0.0256(17) 0.0275(17) 0.0048(13) 0.0061(14) 0.0020(13)
C51 0.0210(17) 0.0218(17) 0.0335(18) -0.0006(14) 0.0083(14) -0.0024(13)
C47 0.0150(16) 0.0258(17) 0.0261(17) 0.0014(13) 0.0059(13) -0.0008(13)
C50 0.0256(18) 0.0318(19) 0.0323(19) -0.0057(15) 0.0060(15) -0.0039(15)
C49 0.0235(17) 0.0328(19) 0.0275(17) 0.0021(15) 0.0056(14) 0.0009(14)
B1 0.0166(17) 0.0179(17) 0.0164(16) -0.0009(13) 0.0053(13) 0.0004(13)

loop_
_atom_type_symbol
_atom_type_description
_atom_type_scat_dispersion_real
_atom_type_scat_dispersion_imag
_atom_type_scat_source
C C 0.0033 0.0016 'International Tables Vol C Tables 4.2.6.8 and 6.1.1.4'
H H 0.0000 0.0000 'International Tables Vol C Tables 4.2.6.8 and 6.1.1.4'
B B 0.0013 0.0007 'International Tables Vol C Tables 4.2.6.8 and 6.1.1.4'
N N 0.0061 0.0033 'International Tables Vol C Tables 4.2.6.8 and 6.1.1.4'
O O 0.0106 0.0060 'International Tables Vol C Tables 4.2.6.8 and 6.1.1.4'
Fe Fe 0.3463 0.8444 'International Tables Vol C Tables 4.2.6.8 and 6.1.1.4'

loop_
_geom_angle_atom_site_label_1
_geom_angle_atom_site_label_2
_geom_angle_atom_site_label_3
_geom_angle
O2 Fe1 O1 78.18(8)
O2 Fe1 N2 104.03(9)
O2 Fe1 N4 121.32(9)
O2 Fe1 N6 145.60(9)
N2 Fe1 O1 172.69(8)
N4 Fe1 O1 94.10(8)
N4 Fe1 N2 90.65(9)
N4 Fe1 N6 91.69(9)
N6 Fe1 O1 91.03(8)
N6 Fe1 N2 83.27(9)
C46 O1 Fe1 109.31(19)
C7 N1 N2 109.8(2)
C7 N1 B1 127.7(2)
N2 N1 B1 121.5(2)
C47 O2 Fe1 119.57(18)
C22 N3 N4 110.0(2)
C22 N3 B1 129.8(2)
N4 N3 B1 120.1(2)
O1 C46 C51 123.3(3)
O1 C46 C47 120.3(3)
C51 C46 C47 116.3(3)
C36 C31 H31 120.1
C32 C31 H31 120.1
C32 C31 C36 119.9(3)
C20 C19 H19 119.8
C18 C19 H19 119.8
C18 C19 C20 120.5(3)
C11 C10 C9 119.2(3)
C15 C10 C9 122.2(3)
C15 C10 C11 118.6(3)
N1 C7 C8 107.9(2)
N1 C7 C6 124.0(2)
C8 C7 C6 128.0(3)
C8 C9 C10 126.4(3)
N2 C9 C10 123.5(3)
N2 C9 C8 110.0(2)
C7 C8 C9 105.8(3)
C7 C8 H8 127.1
C9 C8 H8 127.1
C1 C6 C7 122.4(3)
C5 C6 C7 119.0(3)
C5 C6 C1 118.5(3)
C10 C11 H11 119.6
C12 C11 C10 120.9(3)
C12 C11 H11 119.6
C6 C1 H1 119.8
C2 C1 C6 120.5(3)
C2 C1 H1 119.8
C6 C5 H5 119.5
C6 C5 C4 120.9(3)
C4 C5 H5 119.5
C11 C12 H12 119.8
C11 C12 C13 120.5(3)
C13 C12 H12 119.8
C10 C15 H15 119.7
C10 C15 C14 120.5(3)
C14 C15 H15 119.7
C15 C14 H14 119.9
C13 C14 C15 120.1(3)
C13 C14 H14 119.9
C4 C3 H3 120.1
C2 C3 H3 120.1
C2 C3 C4 119.8(3)
C5 C4 H4 120.1
C3 C4 C5 119.9(3)
C3 C4 H4 120.1
C12 C13 C14 119.5(3)
C12 C13 H13 120.3
C14 C13 H13 120.3
C1 C2 C3 120.4(3)
C1 C2 H2 119.8
C3 C2 H2 119.8
N1 N2 Fe1 113.03(16)
C9 N2 Fe1 140.03(19)
C9 N2 N1 106.5(2)
C23 C24 C25 127.9(3)
N4 C24 C25 122.8(3)
N4 C24 C23 109.3(3)
C26 C25 C24 119.7(3)
C30 C25 C24 121.7(3)
C30 C25 C26 118.5(3)
C16 C21 C22 123.0(3)
C20 C21 C16 118.5(3)
C20 C21 C22 118.5(3)
C21 C16 H16 119.7
C17 C16 C21 120.7(3)
C17 C16 H16 119.7
C24 C23 H23 126.7
C22 C23 C24 106.6(3)
C22 C23 H23 126.7
N3 C22 C21 125.6(3)
N3 C22 C23 107.1(2)
C23 C22 C21 127.3(3)
C19 C20 H20 119.6
C21 C20 C19 120.7(3)
C21 C20 H20 119.6
C25 C26 H26 119.9
C25 C26 C27 120.2(3)
C27 C26 H26 119.9
C25 C30 H30 119.5
C29 C30 C25 121.1(3)
C29 C30 H30 119.5
C16 C17 H17 119.9
C16 C17 C18 120.3(3)
C18 C17 H17 119.9
C19 C18 C17 119.3(3)
C19 C18 H18 120.3
C17 C18 H18 120.3
C27 C28 H28 120.2
C27 C28 C29 119.6(3)
C29 C28 H28 120.2
C26 C27 H27 119.7
C28 C27 C26 120.7(3)
C28 C27 H27 119.7
C30 C29 C28 119.9(3)
C30 C29 H29 120.0
C28 C29 H29 120.0
N3 N4 Fe1 116.29(17)
C24 N4 Fe1 136.7(2)
C24 N4 N3 107.0(2)
C38 C37 C36 127.3(3)
N5 C37 C36 125.5(3)
N5 C37 C38 107.2(3)
C38 C39 C40 128.7(3)
N6 C39 C40 121.3(3)
N6 C39 C38 109.9(3)
C31 C36 C37 122.7(3)
C35 C36 C31 119.0(3)
C35 C36 C37 118.2(3)
C45 C40 C39 121.2(3)
C45 C40 C41 118.7(3)
C41 C40 C39 120.0(3)
C40 C45 H45 119.5
C44 C45 C40 121.0(3)
C44 C45 H45 119.5
C40 C41 H41 119.9
C42 C41 C40 120.1(3)
C42 C41 H41 119.9
C44 C43 H43 119.9
C42 C43 H43 119.9
C42 C43 C44 120.1(3)
C37 C38 H38 126.9
C39 C38 C37 106.2(3)
C39 C38 H38 126.9
C45 C44 C43 119.6(3)
C45 C44 H44 120.2
C43 C44 H44 120.2
C41 C42 H42 119.8
C43 C42 C41 120.4(3)
C43 C42 H42 119.8
C31 C32 H32 119.6
C33 C32 C31 120.8(3)
C33 C32 H32 119.6
C36 C35 H35 119.7
C34 C35 C36 120.5(3)
C34 C35 H35 119.7
C32 C33 H33 120.3
C32 C33 C34 119.5(3)
C34 C33 H33 120.3
C35 C34 C33 120.2(3)
C35 C34 H34 119.9
C33 C34 H34 119.9
C39 N6 Fe1 135.4(2)
C39 N6 N5 107.1(2)
N5 N6 Fe1 115.45(17)
C37 N5 N6 109.5(2)
C37 N5 B1 130.9(2)
N6 N5 B1 119.5(2)
H48A C48 H48B 107.8
C47 C48 H48A 109.1
C47 C48 H48B 109.1
C49 C48 H48A 109.1
C49 C48 H48B 109.1
C49 C48 C47 112.5(3)
C46 C51 H51A 109.8
C46 C51 H51B 109.8
C46 C51 C50 109.3(3)
H51A C51 H51B 108.3
C50 C51 H51A 109.8
C50 C51 H51B 109.8
O2 C47 C46 112.1(2)
O2 C47 C48 112.6(2)
O2 C47 H47 108.0
C46 C47 C48 108.0(3)
C46 C47 H47 108.0
C48 C47 H47 108.0
C51 C50 H50A 109.3
C51 C50 H50B 109.3
H50A C50 H50B 108.0
C49 C50 C51 111.4(3)
C49 C50 H50A 109.3
C49 C50 H50B 109.3
C48 C49 H49A 109.3
C48 C49 H49B 109.3
C50 C49 C48 111.6(3)
C50 C49 H49A 109.3
C50 C49 H49B 109.3
H49A C49 H49B 108.0
N1 B1 N5 107.9(2)
N1 B1 H1A 109.5
N3 B1 N1 110.7(2)
N3 B1 N5 109.7(2)
N3 B1 H1A 109.5
N5 B1 H1A 109.5

loop_
_geom_bond_atom_site_label_1
_geom_bond_atom_site_label_2
_geom_bond_distance
Fe1 O1 2.281(2)
Fe1 O2 1.916(2)
Fe1 N2 2.193(2)
Fe1 N4 2.107(2)
Fe1 N6 2.119(2)
O1 C46 1.227(4)
N1 C7 1.366(4)
N1 N2 1.374(3)
N1 B1 1.552(4)
O2 C47 1.394(4)
N3 C22 1.369(4)
N3 N4 1.369(3)
N3 B1 1.540(4)
C46 C51 1.501(4)
C46 C47 1.507(4)
C31 H31 0.9300
C31 C36 1.391(4)
C31 C32 1.381(4)
C19 H19 0.9300
C19 C20 1.390(4)
C19 C18 1.372(5)
C10 C9 1.471(4)
C10 C11 1.402(4)
C10 C15 1.386(4)
C7 C8 1.377(4)
C7 C6 1.477(4)
C9 C8 1.406(4)
C9 N2 1.348(4)
C8 H8 0.9300
C6 C1 1.399(4)
C6 C5 1.386(4)
C11 H11 0.9300
C11 C12 1.376(4)
C1 H1 0.9300
C1 C2 1.386(4)
C5 H5 0.9300
C5 C4 1.391(4)
C12 H12 0.9300
C12 C13 1.382(4)
C15 H15 0.9300
C15 C14 1.395(4)
C14 H14 0.9300
C14 C13 1.391(4)
C3 H3 0.9300
C3 C4 1.387(5)
C3 C2 1.381(5)
C4 H4 0.9300
C13 H13 0.9300
C2 H2 0.9300
C24 C25 1.469(4)
C24 C23 1.399(4)
C24 N4 1.354(4)
C25 C26 1.396(4)
C25 C30 1.393(4)
C21 C16 1.393(4)
C21 C22 1.481(4)
C21 C20 1.389(4)
C16 H16 0.9300
C16 C17 1.381(4)
C23 H23 0.9300
C23 C22 1.385(4)
C20 H20 0.9300
C26 H26 0.9300
C26 C27 1.394(5)
C30 H30 0.9300
C30 C29 1.384(5)
C17 H17 0.9300
C17 C18 1.394(5)
C18 H18 0.9300
C28 H28 0.9300
C28 C27 1.376(5)
C28 C29 1.393(5)
C27 H27 0.9300
C29 H29 0.9300
C37 C36 1.480(4)
C37 C38 1.390(4)
C37 N5 1.360(4)
C39 C40 1.474(4)
C39 C38 1.388(4)
C39 N6 1.337(4)
C36 C35 1.388(4)
C40 C45 1.386(4)
C40 C41 1.399(4)
C45 H45 0.9300
C45 C44 1.383(4)
C41 H41 0.9300
C41 C42 1.386(4)
C43 H43 0.9300
C43 C44 1.387(5)
C43 C42 1.374(5)
C38 H38 0.9300
C44 H44 0.9300
C42 H42 0.9300
C32 H32 0.9300
C32 C33 1.377(5)
C35 H35 0.9300
C35 C34 1.378(5)
C33 H33 0.9300
C33 C34 1.381(5)
C34 H34 0.9300
N6 N5 1.374(3)
N5 B1 1.564(4)
C48 H48A 0.9700
C48 H48B 0.9700
C48 C47 1.539(4)
C48 C49 1.519(4)
C51 H51A 0.9700
C51 H51B 0.9700
C51 C50 1.544(4)
C47 H47 0.9800
C50 H50A 0.9700
C50 H50B 0.9700
C50 C49 1.520(5)
C49 H49A 0.9700
C49 H49B 0.9700
B1 H1A 0.9800

loop_
_platon_squeeze_void_nr
_platon_squeeze_void_average_x
_platon_squeeze_void_average_y
_platon_squeeze_void_average_z
_platon_squeeze_void_volume
_platon_squeeze_void_count_electrons
_platon_squeeze_void_content
1 -0.130 0.374 0.259 140 36 ' '
2 0.130 0.874 0.241 140 36 ' '
3 -0.130 0.126 0.759 140 36 ' '
4 0.130 0.626 0.741 140 36 ' '
